data_9009428
loop_
_publ_author_name
'Basso, R.'
'Cabella, R.'
'Lucchetti, G.'
'Marescotti, P.'
'Martinelli, A.'

_publ_section_title
;
 Structural studies on synthetic and natural Fe-Sb-oxides of MO2 type
 Sample: case 3 refinement, not acceptable structure model
;
_journal_name_full 'Neues Jahrbuch fur Mineralogie, Monatshefte'
_journal_page_first 407
_journal_page_last 420
_journal_volume 2003
_journal_year 2003
_chemical_compound_source 'Djebel Nador, Algeria'
_chemical_formula_sum 'Fe0.5 O2 Sb0.5'
_chemical_name_mineral Tripuhyite
_space_group_IT_number 136
_symmetry_space_group_name_Hall '-P 4n 2n'
_symmetry_space_group_name_H-M 'P 42/m n m'
_cell_angle_alpha 90
_cell_angle_beta 90
_cell_angle_gamma 90
_cell_length_a 4.6323
_cell_length_b 4.6323
_cell_length_c 9.2030
_cell_formula_units_Z 6
_cell_volume 197.480
_database_code_amcsd 0014928
_exptl_crystal_density_diffrn 6.094
_cod_original_formula_sum '(Fe.5 Sb.5) O2'
_cod_database_code 9009428

loop_
_space_group_symop_operation_xyz
x,y,z
-y,-x,z
y,x,-z
1/2+y,1/2-x,1/2-z
1/2-y,1/2+x,1/2+z
1/2+x,1/2-y,1/2+z
1/2-x,1/2+y,1/2-z
x,y,-z
-x,-y,z
y,x,z
-y,-x,-z
1/2-y,1/2+x,1/2-z
1/2+y,1/2-x,1/2+z
1/2-x,1/2+y,1/2+z
1/2+x,1/2-y,1/2-z
-x,-y,-z

loop_
_atom_site_label
_atom_site_fract_x
_atom_site_fract_y
_atom_site_fract_z
_atom_site_occupancy
Fe1 0.00000 0.00000 0.33820 0.50000
Sb1 0.00000 0.00000 0.33820 0.50000
Fe2 0.00000 0.00000 0.00000 0.50000
Sb2 0.00000 0.00000 0.00000 0.50000
O1 0.27220 0.27220 0.00000 1.00000
O2 0.34720 0.34720 0.38280 1.00000

loop_
_cod_related_entry_id
_cod_related_entry_database
_cod_related_entry_code
1 AMCSD 0014928
